data_7221396
loop_
_publ_author_name
'von Schnering, H.G.'
'Hoenle, W.'
'Krogull, G.'

_publ_section_title
;
 Die Monoantimonide Rb Sb und Cs Sb
;
_journal_name_full
;
Zeitschrift fuer Naturforschung, Teil B. Anorganische Chemie, Organische 
Chemie (33,1978-41,1986)
;
_journal_page_first 1678
_journal_page_last 1682
_journal_volume 34
_journal_year 1979
_chemical_formula_sum 'Rb Sb'
_space_group_IT_number 19
_symmetry_space_group_name_Hall 'P 2ac 2ab'
_symmetry_space_group_name_H-M 'P 21 21 21'
_cell_angle_alpha 90
_cell_angle_beta 90
_cell_angle_gamma 90
_cell_formula_units_Z 8
_cell_length_a 7.315
_cell_length_b 7.197
_cell_length_c 12.815
_cell_volume 674.659
_citation_journal_id_ASTM ZNBAD2
_cod_data_source_file vonSchnering_ZNBAD2_1979_851.cif
_cod_data_source_block Rb1Sb1
_cod_original_cell_volume 674.6592
_cod_original_formula_sum 'Rb1 Sb1'
_cod_database_code 7221396

loop_
_symmetry_equiv_pos_as_xyz
x,y,z
-x+1/2,-y,z+1/2
x+1/2,-y+1/2,-z
-x,y+1/2,-z+1/2

loop_
_atom_site_label
_atom_site_type_symbol
_atom_site_fract_x
_atom_site_fract_y
_atom_site_fract_z
_atom_site_occupancy
_atom_site_U_iso_or_equiv
Rb2 Rb 0.1472 0.6574 0.3331 1 0.0
Sb1 Sb 0.3051 0.1603 0.2841 1 0.0
Rb1 Rb 0.4057 0.9244 0.0366 1 0.0
Sb2 Sb 0.4201 0.424 0.1306 1 0.0
